data_1575155
loop_
_publ_author_name
'Dubrawski, Zachary'
'Del Rosal, Iker'
'Jeanneau, Erwann'
'Maron, Laurent'
'Thieuleux, Chlo&#xe9;'
'Camp, Cl&#xe9;ment'

_publ_section_title
;
 Synergistic C-H bond activation across molybdenum-iridium multiply bonded
 complexes: a cascade of transformations.
;
_journal_issue 32
_journal_name_full 'Chemical science'
_journal_page_first 14564
_journal_page_last 14577
_journal_paper_doi 10.1039/d5sc03465e
_journal_volume 16
_journal_year 2025
_chemical_formula_moiety 'C19 H33 Ir Mo N3 O'
_chemical_formula_sum 'C19 H33 Ir Mo N3 O'
_chemical_formula_weight 607.62
_space_group_crystal_system monoclinic
_space_group_IT_number 14
_space_group_name_Hall '-P 2yn'
_space_group_name_H-M_alt 'P 1 21/n 1'
_atom_sites_solution_hydrogens geom
_atom_sites_solution_primary dual
_audit_creation_date 2024-10-04
_audit_creation_method
;
Olex2 1.5-ac6-020
(compiled 2024.02.14 svn.r2f8d729c for Rigaku Oxford Diffraction, GUI svn.r6966)
;
_audit_update_record
;
2024-12-16 deposited with the CCDC.	2025-07-16 downloaded from the CCDC.
;
_cell_angle_alpha 90
_cell_angle_beta 104.700(2)
_cell_angle_gamma 90
_cell_formula_units_Z 4
_cell_length_a 10.4733(2)
_cell_length_b 14.1270(3)
_cell_length_c 15.9700(3)
_cell_measurement_reflns_used 24702
_cell_measurement_temperature 100.02(16)
_cell_measurement_theta_max 30.4650
_cell_measurement_theta_min 2.4670
_cell_volume 2285.52(8)
_computing_cell_refinement 'CrysAlisPro 1.171.43.124a (Rigaku OD, 2024)'
_computing_data_collection 'CrysAlisPro system (CCD 43.125a 64-bit (release 04-06-2024))'
_computing_data_reduction 'CrysAlisPro 1.171.43.124a (Rigaku OD, 2024)'
_computing_molecular_graphics 'Olex2 1.5-ac6-020 (Dolomanov et al., 2009)'
_computing_publication_material 'Olex2 1.5-ac6-020 (Dolomanov et al., 2009)'
_computing_structure_refinement 'SHELXL 2018/3 (Sheldrick, 2015)'
_computing_structure_solution 'SHELXT  (Sheldrick, 2015)'
_diffrn_ambient_environment N~2~
_diffrn_ambient_temperature 100.02(16)
_diffrn_detector 'Hybrid Pixel Array Detector'
_diffrn_detector_area_resol_mean 10.0000
_diffrn_detector_type 'HyPix-Arc 100'
_diffrn_measured_fraction_theta_full 1.000
_diffrn_measured_fraction_theta_max 0.872
_diffrn_measurement_details
;
List of Runs (angles in degrees, time in seconds):

  # Type    Start    End  Width  t~exp~   \w     \q     \k     \f   Frames
#--------------------------------------------------------------------------
  1  \w     -7.00  38.00   0.50    2.00    --   -2.19  57.00 -60.00   90
  2  \w     -7.00  38.00   0.50    2.00    --   -2.19  57.00  30.00   90
  3  \w     -1.00  71.00   0.50    2.00    --   -2.19  39.00 140.00  144
  4  \w    -74.00 -40.00   0.50    2.00    --   -2.19 -19.00 120.00   68
  5  \w    -75.00  -3.00   0.50    2.00    --   -2.19 -39.00 -13.00  144
  6  \w    -74.00 -40.00   0.50    2.00    --   -2.19 -19.00  90.00   68
  7  \w    -74.00 -40.00   0.50    2.00    --   -2.19 -19.00 -60.00   68
  8  \w    -74.00 -40.00   0.50    2.00    --   -2.19 -19.00 150.00   68
  9  \w    -74.00 -40.00   0.50    2.00    --   -2.19 -19.00 -90.00   68
 10  \w    -74.00 -40.00   0.50    2.00    --   -2.19 -19.00-120.00   68
 11  \w    -74.00 -40.00   0.50    2.00    --   -2.19 -19.00-150.00   68
 12  \w    -70.00 -40.00   0.50    2.00    --    2.66 -19.00-180.00   60
 13  \w    -70.00 -40.00   0.50    2.00    --    2.66 -19.00-120.00   60
 14  \w     -1.00  63.00   0.50    2.00    --    2.66  19.00 -90.00  128
;
_diffrn_measurement_device 'four-circle diffractometer'
_diffrn_measurement_device_type 'XtaLAB Synergy, Dualflex, HyPix-Arc 100'
_diffrn_measurement_method '\w scans'
_diffrn_orient_matrix_type 'CrysAlisPro convention (1999,Acta A55,543-557)'
_diffrn_orient_matrix_UB_11 -0.0442410000
_diffrn_orient_matrix_UB_12 -0.0109268000
_diffrn_orient_matrix_UB_13 -0.0404053000
_diffrn_orient_matrix_UB_21 -0.0431613000
_diffrn_orient_matrix_UB_22 -0.0220831000
_diffrn_orient_matrix_UB_23 0.0218106000
_diffrn_orient_matrix_UB_31 -0.0328198000
_diffrn_orient_matrix_UB_32 0.0437652000
_diffrn_orient_matrix_UB_33 0.0009424000
_diffrn_radiation_monochromator mirror
_diffrn_radiation_probe x-ray
_diffrn_radiation_type 'Mo K\a'
_diffrn_radiation_wavelength 0.71073
_diffrn_reflns_av_R_equivalents 0.0610
_diffrn_reflns_av_unetI/netI 0.0322
_diffrn_reflns_Laue_measured_fraction_full 1.000
_diffrn_reflns_Laue_measured_fraction_max 0.872
_diffrn_reflns_limit_h_max 14
_diffrn_reflns_limit_h_min -14
_diffrn_reflns_limit_k_max 18
_diffrn_reflns_limit_k_min -19
_diffrn_reflns_limit_l_max 22
_diffrn_reflns_limit_l_min -20
_diffrn_reflns_number 49581
_diffrn_reflns_point_group_measured_fraction_full 1.000
_diffrn_reflns_point_group_measured_fraction_max 0.872
_diffrn_reflns_theta_full 25.242
_diffrn_reflns_theta_max 30.508
_diffrn_reflns_theta_min 2.474
_diffrn_source 'micro-focus sealed X-ray tube'
_diffrn_source_type 'PhotonJet (Mo) X-ray Source'
_exptl_absorpt_coefficient_mu 6.376
_exptl_absorpt_correction_T_max 1.00000
_exptl_absorpt_correction_T_min 0.11453
_exptl_absorpt_correction_type multi-scan
_exptl_absorpt_process_details
;
CrysAlisPro 1.171.43.124a (Rigaku Oxford Diffraction, 2024)
Empirical absorption correction using spherical harmonics,
implemented in SCALE3 ABSPACK scaling algorithm.
;
_exptl_crystal_colour black
_exptl_crystal_colour_primary black
_exptl_crystal_density_diffrn 1.766
_exptl_crystal_description block
_exptl_crystal_F_000 1180
_exptl_crystal_size_max 0.508
_exptl_crystal_size_mid 0.232
_exptl_crystal_size_min 0.127
_refine_diff_density_max 3.224
_refine_diff_density_min -1.926
_refine_diff_density_rms 0.188
_refine_ls_extinction_method none
_refine_ls_goodness_of_fit_ref 1.038
_refine_ls_hydrogen_treatment constr
_refine_ls_matrix_type full
_refine_ls_number_parameters 236
_refine_ls_number_reflns 6080
_refine_ls_number_restraints 0
_refine_ls_restrained_S_all 1.038
_refine_ls_R_factor_all 0.0442
_refine_ls_R_factor_gt 0.0337
_refine_ls_shift/su_max 0.001
_refine_ls_shift/su_mean 0.000
_refine_ls_structure_factor_coef Fsqd
_refine_ls_weighting_details 'w=1/[\s^2^(Fo^2^)+(0.0474P)^2^+7.1396P] where P=(Fo^2^+2Fc^2^)/3'
_refine_ls_weighting_scheme calc
_refine_ls_wR_factor_gt 0.0828
_refine_ls_wR_factor_ref 0.0880
_reflns_Friedel_coverage 0.000
_reflns_number_gt 5164
_reflns_number_total 6080
_reflns_threshold_expression 'I > 2\s(I)'
_cod_data_source_file d5sc03465e2.cif
_cod_data_source_block zd222_autored
_cod_depositor_comments 'Adding full bibliography for 1575153--1575159.cif.'
_cod_database_code 1575155
_shelx_shelxl_version_number 2018/3
_chemical_oxdiff_formula 'C110 H100 N10 O10 I0 Ta1 Mo1 Ir1 '
_shelx_space_group_comment
;
The symmetry employed for this shelxl refinement is uniquely defined
by the following loop, which should always be used as a source of
symmetry information in preference to the above space-group names.
They are only intended as comments.
;
_shelx_estimated_absorpt_t_max 0.498
_shelx_estimated_absorpt_t_min 0.140
_olex2_refinement_description
;
1. Fixed Uiso
 At 1.2 times of:
  All C(H) groups, All C(H,H) groups
 At 1.5 times of:
  All C(H,H,H) groups
2.a Ternary CH refined with riding coordinates:
 C2(H2)
2.b Secondary CH2 refined with riding coordinates:
 C1(H1A,H1B)
2.c Idealised Me refined as rotating group:
 C3(H3A,H3B,H3C), C6(H6A,H6B,H6C), C7(H7A,H7B,H7C), C8(H8A,H8B,H8C), C9(H9A,
 H9B,H9C), C15(H15A,H15B,H15C), C16(H16A,H16B,H16C), C17(H17A,H17B,H17C),
 C18(H18A,H18B,H18C), C19(H19A,H19B,H19C)
;
_olex2_exptl_crystal_mounting_method 'The crystal was mounted on a MITIGEN holder in perfluoroether oil'
_olex2_submission_original_sample_id ZD222
_olex2_submission_special_instructions 'No special instructions were received'
_oxdiff_exptl_absorpt_empirical_details
;
Empirical correction (ABSPACK) includes:
- Absorption correction using spherical harmonics
- Frame scaling
;
_oxdiff_exptl_absorpt_empirical_full_max 4.603
_oxdiff_exptl_absorpt_empirical_full_min 0.574

loop_
_space_group_symop_operation_xyz
'x, y, z'
'-x+1/2, y+1/2, -z+1/2'
'-x, -y, -z'
'x-1/2, -y-1/2, z-1/2'

loop_
_atom_site_label
_atom_site_type_symbol
_atom_site_fract_x
_atom_site_fract_y
_atom_site_fract_z
_atom_site_U_iso_or_equiv
_atom_site_adp_type
_atom_site_occupancy
_atom_site_site_symmetry_order
_atom_site_calc_flag
_atom_site_refinement_flags_posn
_atom_site_refinement_flags_adp
_atom_site_refinement_flags_occupancy
_atom_site_disorder_assembly
_atom_site_disorder_group
Ir1 Ir 0.27018(2) 0.55946(2) 0.29408(2) 0.01791(6) Uani 1 1 d . . . . .
Mo1 Mo 0.52820(3) 0.55475(2) 0.35002(2) 0.01457(8) Uani 1 1 d . . . . .
O1 O 0.7119(3) 0.7600(2) 0.23534(19) 0.0215(6) Uani 1 1 d . . . . .
N1 N 0.6805(4) 0.7274(2) 0.3684(2) 0.0188(7) Uani 1 1 d . . . . .
N2 N 0.6154(3) 0.6175(2) 0.2605(2) 0.0164(7) Uani 1 1 d . . . . .
N3 N 0.6049(4) 0.4496(2) 0.3879(2) 0.0198(7) Uani 1 1 d . . . . .
C1 C 0.5765(4) 0.6394(3) 0.4678(3) 0.0206(8) Uani 1 1 d . . . . .
H1A H 0.520733 0.695778 0.468839 0.025 Uiso 1 1 calc R U . . .
H1B H 0.599337 0.604201 0.523263 0.025 Uiso 1 1 calc R U . . .
C2 C 0.6781(4) 0.6493(3) 0.4241(3) 0.0194(8) Uani 1 1 d . . . . .
H2 H 0.765266 0.620128 0.452727 0.023 Uiso 1 1 calc R U . . .
C3 C 0.7602(5) 0.8085(3) 0.4050(3) 0.0270(10) Uani 1 1 d . . . . .
H3A H 0.739152 0.827223 0.459112 0.041 Uiso 1 1 calc R U . . .
H3B H 0.741285 0.861293 0.363908 0.041 Uiso 1 1 calc R U . . .
H3C H 0.853880 0.791865 0.416829 0.041 Uiso 1 1 calc R U . . .
C4 C 0.6733(4) 0.7040(3) 0.2825(3) 0.0165(8) Uani 1 1 d . . . . .
C5 C 0.6097(4) 0.5832(3) 0.1707(3) 0.0193(8) Uani 1 1 d . . . . .
C6 C 0.5200(6) 0.6474(4) 0.1030(3) 0.0359(12) Uani 1 1 d . . . . .
H6A H 0.434184 0.654023 0.116392 0.054 Uiso 1 1 calc R U . . .
H6B H 0.507550 0.619170 0.045383 0.054 Uiso 1 1 calc R U . . .
H6C H 0.561056 0.709809 0.103897 0.054 Uiso 1 1 calc R U . . .
C7 C 0.7486(5) 0.5779(3) 0.1560(3) 0.0252(9) Uani 1 1 d . . . . .
H7A H 0.786712 0.641605 0.159819 0.038 Uiso 1 1 calc R U . . .
H7B H 0.743499 0.551392 0.098572 0.038 Uiso 1 1 calc R U . . .
H7C H 0.804434 0.537353 0.200328 0.038 Uiso 1 1 calc R U . . .
C8 C 0.5508(5) 0.4836(3) 0.1586(3) 0.0273(10) Uani 1 1 d . . . . .
H8A H 0.601286 0.442021 0.204227 0.041 Uiso 1 1 calc R U . . .
H8B H 0.554688 0.459033 0.101913 0.041 Uiso 1 1 calc R U . . .
H8C H 0.458667 0.485947 0.161859 0.041 Uiso 1 1 calc R U . . .
C9 C 0.6598(5) 0.3581(3) 0.4132(3) 0.0233(9) Uani 1 1 d . . . . .
H9A H 0.732017 0.345848 0.385874 0.035 Uiso 1 1 calc R U . . .
H9B H 0.591284 0.309755 0.394900 0.035 Uiso 1 1 calc R U . . .
H9C H 0.693767 0.355986 0.476321 0.035 Uiso 1 1 calc R U . . .
C10 C 0.1004(5) 0.4922(4) 0.2030(3) 0.0285(10) Uani 1 1 d . . . . .
C11 C 0.0897(4) 0.4739(4) 0.2882(3) 0.0277(10) Uani 1 1 d . . . . .
C12 C 0.0771(4) 0.5639(3) 0.3278(3) 0.0262(10) Uani 1 1 d . . . . .
C13 C 0.0810(4) 0.6373(3) 0.2678(3) 0.0242(9) Uani 1 1 d . . . . .
C14 C 0.0964(4) 0.5933(4) 0.1894(3) 0.0252(9) Uani 1 1 d . . . . .
C15 C 0.1068(6) 0.4186(4) 0.1359(4) 0.0427(14) Uani 1 1 d . . . . .
H15A H 0.161417 0.442190 0.098873 0.064 Uiso 1 1 calc R U . . .
H15B H 0.017517 0.405481 0.100518 0.064 Uiso 1 1 calc R U . . .
H15C H 0.145603 0.360383 0.164829 0.064 Uiso 1 1 calc R U . . .
C16 C 0.0783(6) 0.3784(4) 0.3270(4) 0.0429(14) Uani 1 1 d . . . . .
H16A H 0.117631 0.330334 0.297007 0.064 Uiso 1 1 calc R U . . .
H16B H -0.015059 0.363439 0.320744 0.064 Uiso 1 1 calc R U . . .
H16C H 0.124770 0.379055 0.388548 0.064 Uiso 1 1 calc R U . . .
C17 C 0.0498(6) 0.5748(5) 0.4151(3) 0.0425(14) Uani 1 1 d . . . . .
H17A H 0.109281 0.533658 0.456875 0.064 Uiso 1 1 calc R U . . .
H17B H -0.041944 0.557045 0.411424 0.064 Uiso 1 1 calc R U . . .
H17C H 0.064119 0.640813 0.433994 0.064 Uiso 1 1 calc R U . . .
C18 C 0.0620(5) 0.7409(4) 0.2811(4) 0.0354(11) Uani 1 1 d . . . . .
H18A H 0.101765 0.757433 0.341729 0.053 Uiso 1 1 calc R U . . .
H18B H -0.032561 0.755477 0.266665 0.053 Uiso 1 1 calc R U . . .
H18C H 0.104440 0.777648 0.243588 0.053 Uiso 1 1 calc R U . . .
C19 C 0.0949(5) 0.6425(4) 0.1055(3) 0.0358(12) Uani 1 1 d . . . . .
H19A H 0.133298 0.705848 0.117759 0.054 Uiso 1 1 calc R U . . .
H19B H 0.003721 0.647959 0.070441 0.054 Uiso 1 1 calc R U . . .
H19C H 0.146753 0.605780 0.073811 0.054 Uiso 1 1 calc R U . . .

loop_
_atom_site_aniso_label
_atom_site_aniso_U_11
_atom_site_aniso_U_22
_atom_site_aniso_U_33
_atom_site_aniso_U_23
_atom_site_aniso_U_13
_atom_site_aniso_U_12
Ir1 0.01138(9) 0.02242(10) 0.02079(9) 0.00489(6) 0.00568(6) -0.00155(6)
Mo1 0.01224(16) 0.01400(17) 0.01878(17) 0.00036(11) 0.00634(12) -0.00046(12)
O1 0.0235(16) 0.0195(15) 0.0240(15) 0.0029(12) 0.0107(12) -0.0009(12)
N1 0.0225(18) 0.0159(17) 0.0200(17) -0.0027(13) 0.0091(14) -0.0071(14)
N2 0.0140(16) 0.0186(17) 0.0175(16) -0.0015(12) 0.0058(12) -0.0016(13)
N3 0.0185(18) 0.0180(18) 0.0236(18) -0.0002(13) 0.0065(14) -0.0013(13)
C1 0.023(2) 0.020(2) 0.0209(19) -0.0031(15) 0.0084(16) -0.0037(16)
C2 0.017(2) 0.023(2) 0.0186(19) -0.0045(15) 0.0048(15) -0.0023(16)
C3 0.033(3) 0.025(2) 0.026(2) -0.0098(17) 0.0116(19) -0.0123(19)
C4 0.0117(18) 0.019(2) 0.0205(18) 0.0007(15) 0.0069(14) 0.0003(15)
C5 0.019(2) 0.023(2) 0.0173(19) -0.0027(15) 0.0070(16) 0.0031(16)
C6 0.041(3) 0.043(3) 0.019(2) -0.0060(19) -0.001(2) 0.015(2)
C7 0.024(2) 0.032(2) 0.024(2) -0.0036(17) 0.0140(18) -0.0002(19)
C8 0.024(2) 0.029(3) 0.032(2) -0.0142(19) 0.0148(19) -0.0040(19)
C9 0.025(2) 0.021(2) 0.025(2) 0.0010(16) 0.0081(17) 0.0028(17)
C10 0.019(2) 0.035(3) 0.029(2) -0.0049(19) 0.0011(17) -0.0052(19)
C11 0.014(2) 0.032(3) 0.035(2) 0.009(2) 0.0031(17) -0.0059(19)
C12 0.0083(19) 0.042(3) 0.030(2) 0.0094(19) 0.0080(17) -0.0028(17)
C13 0.0118(19) 0.034(3) 0.027(2) 0.0041(18) 0.0050(16) -0.0008(17)
C14 0.021(2) 0.033(3) 0.022(2) 0.0084(18) 0.0059(17) 0.0078(19)
C15 0.034(3) 0.047(3) 0.042(3) -0.018(3) 0.000(2) 0.004(3)
C16 0.030(3) 0.040(3) 0.053(3) 0.017(3) 0.000(2) -0.014(2)
C17 0.030(3) 0.080(4) 0.022(2) 0.001(2) 0.014(2) -0.006(3)
C18 0.026(3) 0.033(3) 0.046(3) 0.001(2) 0.007(2) 0.007(2)
C19 0.028(3) 0.053(3) 0.027(2) 0.013(2) 0.009(2) 0.006(2)

loop_
_atom_type_symbol
_atom_type_description
_atom_type_scat_dispersion_real
_atom_type_scat_dispersion_imag
_atom_type_scat_source
C C 0.0033 0.0016 'International Tables Vol C Tables 4.2.6.8 and 6.1.1.4'
H H 0.0000 0.0000 'International Tables Vol C Tables 4.2.6.8 and 6.1.1.4'
Ir Ir -1.4442 7.9887 'International Tables Vol C Tables 4.2.6.8 and 6.1.1.4'
Mo Mo -1.6832 0.6857 'International Tables Vol C Tables 4.2.6.8 and 6.1.1.4'
N N 0.0061 0.0033 'International Tables Vol C Tables 4.2.6.8 and 6.1.1.4'
O O 0.0106 0.0060 'International Tables Vol C Tables 4.2.6.8 and 6.1.1.4'

loop_
_exptl_crystal_face_index_h
_exptl_crystal_face_index_k
_exptl_crystal_face_index_l
_exptl_crystal_face_perp_dist
-6 18 -3 0.1171
6 -17 4 0.1100
3 4 -22 0.2435
8 -14 -14 0.2368
-7 8 20 0.1855
-12 -10 -1 0.0214
12 11 1 0.0965
10 -15 -3 0.1561
4 19 3 0.1418
-14 -5 7 0.0686
12 12 -5 0.1119
7 18 -3 0.1182

loop_
_geom_angle_atom_site_label_1
_geom_angle_atom_site_label_2
_geom_angle_atom_site_label_3
_geom_angle
_geom_angle_site_symmetry_1
_geom_angle_site_symmetry_3
_geom_angle_publ_flag
C10 Ir1 Mo1 143.33(13) . . ?
C10 Ir1 C11 37.31(18) . . ?
C10 Ir1 C12 62.68(18) . . ?
C10 Ir1 C13 63.60(18) . . ?
C11 Ir1 Mo1 142.31(13) . . ?
C12 Ir1 Mo1 147.21(12) . . ?
C12 Ir1 C11 37.79(19) . . ?
C13 Ir1 Mo1 150.86(13) . . ?
C13 Ir1 C11 63.33(19) . . ?
C13 Ir1 C12 37.34(16) . . ?
C14 Ir1 Mo1 148.29(12) . . ?
C14 Ir1 C10 38.33(19) . . ?
C14 Ir1 C11 63.49(18) . . ?
C14 Ir1 C12 63.09(17) . . ?
C14 Ir1 C13 38.30(17) . . ?
N2 Mo1 Ir1 110.45(10) . . ?
N2 Mo1 C1 108.28(14) . . ?
N2 Mo1 C2 74.29(14) . . ?
N3 Mo1 Ir1 119.30(12) . . ?
N3 Mo1 N2 111.19(16) . . ?
N3 Mo1 C1 100.66(17) . . ?
N3 Mo1 C2 97.53(17) . . ?
C1 Mo1 Ir1 105.87(12) . . ?
C2 Mo1 Ir1 135.29(11) . . ?
C2 Mo1 C1 38.14(15) . . ?
C2 N1 C3 117.4(4) . . ?
C4 N1 C2 115.2(3) . . ?
C4 N1 C3 117.8(3) . . ?
C4 N2 Mo1 116.5(3) . . ?
C4 N2 C5 116.2(3) . . ?
C5 N2 Mo1 126.9(3) . . ?
C9 N3 Mo1 174.8(3) . . ?
Mo1 C1 H1A 116.6 . . ?
Mo1 C1 H1B 116.6 . . ?
H1A C1 H1B 113.6 . . ?
C2 C1 Mo1 70.6(2) . . ?
C2 C1 H1A 116.6 . . ?
C2 C1 H1B 116.6 . . ?
Mo1 C2 H2 116.5 . . ?
N1 C2 Mo1 105.2(3) . . ?
N1 C2 H2 116.5 . . ?
C1 C2 Mo1 71.3(2) . . ?
C1 C2 N1 121.2(4) . . ?
C1 C2 H2 116.5 . . ?
N1 C3 H3A 109.5 . . ?
N1 C3 H3B 109.5 . . ?
N1 C3 H3C 109.5 . . ?
H3A C3 H3B 109.5 . . ?
H3A C3 H3C 109.5 . . ?
H3B C3 H3C 109.5 . . ?
O1 C4 N1 120.4(4) . . ?
O1 C4 N2 127.5(4) . . ?
N2 C4 N1 112.0(3) . . ?
N2 C5 C6 110.6(3) . . ?
N2 C5 C7 110.6(3) . . ?
N2 C5 C8 109.6(3) . . ?
C7 C5 C6 110.8(4) . . ?
C8 C5 C6 107.4(4) . . ?
C8 C5 C7 107.7(4) . . ?
C5 C6 H6A 109.5 . . ?
C5 C6 H6B 109.5 . . ?
C5 C6 H6C 109.5 . . ?
H6A C6 H6B 109.5 . . ?
H6A C6 H6C 109.5 . . ?
H6B C6 H6C 109.5 . . ?
C5 C7 H7A 109.5 . . ?
C5 C7 H7B 109.5 . . ?
C5 C7 H7C 109.5 . . ?
H7A C7 H7B 109.5 . . ?
H7A C7 H7C 109.5 . . ?
H7B C7 H7C 109.5 . . ?
C5 C8 H8A 109.5 . . ?
C5 C8 H8B 109.5 . . ?
C5 C8 H8C 109.5 . . ?
H8A C8 H8B 109.5 . . ?
H8A C8 H8C 109.5 . . ?
H8B C8 H8C 109.5 . . ?
N3 C9 H9A 109.5 . . ?
N3 C9 H9B 109.5 . . ?
N3 C9 H9C 109.5 . . ?
H9A C9 H9B 109.5 . . ?
H9A C9 H9C 109.5 . . ?
H9B C9 H9C 109.5 . . ?
C11 C10 Ir1 72.1(3) . . ?
C11 C10 C14 108.6(4) . . ?
C11 C10 C15 125.8(5) . . ?
C14 C10 Ir1 70.2(3) . . ?
C14 C10 C15 125.5(5) . . ?
C15 C10 Ir1 126.3(4) . . ?
C10 C11 Ir1 70.6(3) . . ?
C10 C11 C12 107.4(4) . . ?
C10 C11 C16 126.4(5) . . ?
C12 C11 Ir1 71.0(2) . . ?
C12 C11 C16 125.9(5) . . ?
C16 C11 Ir1 128.8(3) . . ?
C11 C12 Ir1 71.2(3) . . ?
C11 C12 C17 124.0(4) . . ?
C13 C12 Ir1 70.9(2) . . ?
C13 C12 C11 109.1(4) . . ?
C13 C12 C17 126.6(5) . . ?
C17 C12 Ir1 128.9(3) . . ?
C12 C13 Ir1 71.7(3) . . ?
C12 C13 C14 107.4(4) . . ?
C12 C13 C18 126.2(4) . . ?
C14 C13 Ir1 70.0(2) . . ?
C14 C13 C18 126.2(4) . . ?
C18 C13 Ir1 127.1(3) . . ?
C10 C14 Ir1 71.5(2) . . ?
C10 C14 C13 107.5(4) . . ?
C10 C14 C19 125.7(5) . . ?
C13 C14 Ir1 71.7(2) . . ?
C13 C14 C19 126.5(5) . . ?
C19 C14 Ir1 126.8(3) . . ?
C10 C15 H15A 109.5 . . ?
C10 C15 H15B 109.5 . . ?
C10 C15 H15C 109.5 . . ?
H15A C15 H15B 109.5 . . ?
H15A C15 H15C 109.5 . . ?
H15B C15 H15C 109.5 . . ?
C11 C16 H16A 109.5 . . ?
C11 C16 H16B 109.5 . . ?
C11 C16 H16C 109.5 . . ?
H16A C16 H16B 109.5 . . ?
H16A C16 H16C 109.5 . . ?
H16B C16 H16C 109.5 . . ?
C12 C17 H17A 109.5 . . ?
C12 C17 H17B 109.5 . . ?
C12 C17 H17C 109.5 . . ?
H17A C17 H17B 109.5 . . ?
H17A C17 H17C 109.5 . . ?
H17B C17 H17C 109.5 . . ?
C13 C18 H18A 109.5 . . ?
C13 C18 H18B 109.5 . . ?
C13 C18 H18C 109.5 . . ?
H18A C18 H18B 109.5 . . ?
H18A C18 H18C 109.5 . . ?
H18B C18 H18C 109.5 . . ?
C14 C19 H19A 109.5 . . ?
C14 C19 H19B 109.5 . . ?
C14 C19 H19C 109.5 . . ?
H19A C19 H19B 109.5 . . ?
H19A C19 H19C 109.5 . . ?
H19B C19 H19C 109.5 . . ?

loop_
_geom_bond_atom_site_label_1
_geom_bond_atom_site_label_2
_geom_bond_distance
_geom_bond_site_symmetry_2
_geom_bond_publ_flag
Ir1 Mo1 2.6230(4) . ?
Ir1 C10 2.206(5) . ?
Ir1 C11 2.225(4) . ?
Ir1 C12 2.222(4) . ?
Ir1 C13 2.211(4) . ?
Ir1 C14 2.189(4) . ?
Mo1 N2 2.080(3) . ?
Mo1 N3 1.724(4) . ?
Mo1 C1 2.178(4) . ?
Mo1 C2 2.169(4) . ?
O1 C4 1.230(5) . ?
N1 C2 1.422(5) . ?
N1 C3 1.451(5) . ?
N1 C4 1.394(5) . ?
N2 C4 1.370(5) . ?
N2 C5 1.500(5) . ?
N3 C9 1.431(5) . ?
C1 H1A 0.9900 . ?
C1 H1B 0.9900 . ?
C1 C2 1.420(6) . ?
C2 H2 1.0000 . ?
C3 H3A 0.9800 . ?
C3 H3B 0.9800 . ?
C3 H3C 0.9800 . ?
C5 C6 1.536(6) . ?
C5 C7 1.534(6) . ?
C5 C8 1.528(6) . ?
C6 H6A 0.9800 . ?
C6 H6B 0.9800 . ?
C6 H6C 0.9800 . ?
C7 H7A 0.9800 . ?
C7 H7B 0.9800 . ?
C7 H7C 0.9800 . ?
C8 H8A 0.9800 . ?
C8 H8B 0.9800 . ?
C8 H8C 0.9800 . ?
C9 H9A 0.9800 . ?
C9 H9B 0.9800 . ?
C9 H9C 0.9800 . ?
C10 C11 1.418(7) . ?
C10 C14 1.443(7) . ?
C10 C15 1.506(7) . ?
C11 C12 1.440(7) . ?
C11 C16 1.503(7) . ?
C12 C13 1.419(6) . ?
C12 C17 1.501(7) . ?
C13 C14 1.444(6) . ?
C13 C18 1.500(7) . ?
C14 C19 1.505(6) . ?
C15 H15A 0.9800 . ?
C15 H15B 0.9800 . ?
C15 H15C 0.9800 . ?
C16 H16A 0.9800 . ?
C16 H16B 0.9800 . ?
C16 H16C 0.9800 . ?
C17 H17A 0.9800 . ?
C17 H17B 0.9800 . ?
C17 H17C 0.9800 . ?
C18 H18A 0.9800 . ?
C18 H18B 0.9800 . ?
C18 H18C 0.9800 . ?
C19 H19A 0.9800 . ?
C19 H19B 0.9800 . ?
C19 H19C 0.9800 . ?

loop_
_geom_torsion_atom_site_label_1
_geom_torsion_atom_site_label_2
_geom_torsion_atom_site_label_3
_geom_torsion_atom_site_label_4
_geom_torsion
_geom_torsion_site_symmetry_1
_geom_torsion_site_symmetry_2
_geom_torsion_site_symmetry_3
_geom_torsion_site_symmetry_4
_geom_torsion_publ_flag
Ir1 C10 C11 C12 61.8(3) . . . . ?
Ir1 C10 C11 C16 -124.4(5) . . . . ?
Ir1 C10 C14 C13 -63.0(3) . . . . ?
Ir1 C10 C14 C19 122.5(5) . . . . ?
Ir1 C11 C12 C13 61.1(3) . . . . ?
Ir1 C11 C12 C17 -124.8(5) . . . . ?
Ir1 C12 C13 C14 61.3(3) . . . . ?
Ir1 C12 C13 C18 -123.0(5) . . . . ?
Ir1 C13 C14 C10 62.9(3) . . . . ?
Ir1 C13 C14 C19 -122.7(5) . . . . ?
Mo1 N2 C4 O1 -167.8(3) . . . . ?
Mo1 N2 C4 N1 9.4(4) . . . . ?
Mo1 N2 C5 C6 107.7(4) . . . . ?
Mo1 N2 C5 C7 -129.1(3) . . . . ?
Mo1 N2 C5 C8 -10.5(5) . . . . ?
Mo1 C1 C2 N1 96.8(4) . . . . ?
C2 N1 C4 O1 -158.9(4) . . . . ?
C2 N1 C4 N2 23.6(5) . . . . ?
C3 N1 C2 Mo1 172.1(3) . . . . ?
C3 N1 C2 C1 95.0(5) . . . . ?
C3 N1 C4 O1 -13.4(6) . . . . ?
C3 N1 C4 N2 169.1(4) . . . . ?
C4 N1 C2 Mo1 -42.3(4) . . . . ?
C4 N1 C2 C1 -119.3(4) . . . . ?
C4 N2 C5 C6 -65.4(5) . . . . ?
C4 N2 C5 C7 57.8(5) . . . . ?
C4 N2 C5 C8 176.4(4) . . . . ?
C5 N2 C4 O1 6.0(6) . . . . ?
C5 N2 C4 N1 -176.7(3) . . . . ?
C10 C11 C12 Ir1 -61.6(3) . . . . ?
C10 C11 C12 C13 -0.5(5) . . . . ?
C10 C11 C12 C17 173.6(4) . . . . ?
C11 C10 C14 Ir1 62.2(3) . . . . ?
C11 C10 C14 C13 -0.8(5) . . . . ?
C11 C10 C14 C19 -175.3(4) . . . . ?
C11 C12 C13 Ir1 -61.3(3) . . . . ?
C11 C12 C13 C14 -0.1(5) . . . . ?
C11 C12 C13 C18 175.6(4) . . . . ?
C12 C13 C14 Ir1 -62.4(3) . . . . ?
C12 C13 C14 C10 0.6(5) . . . . ?
C12 C13 C14 C19 175.0(4) . . . . ?
C14 C10 C11 Ir1 -61.0(3) . . . . ?
C14 C10 C11 C12 0.8(5) . . . . ?
C14 C10 C11 C16 174.5(4) . . . . ?
C15 C10 C11 Ir1 122.3(5) . . . . ?
C15 C10 C11 C12 -175.9(5) . . . . ?
C15 C10 C11 C16 -2.2(8) . . . . ?
C15 C10 C14 Ir1 -121.1(5) . . . . ?
C15 C10 C14 C13 175.9(5) . . . . ?
C15 C10 C14 C19 1.4(8) . . . . ?
C16 C11 C12 Ir1 124.6(5) . . . . ?
C16 C11 C12 C13 -174.2(4) . . . . ?
C16 C11 C12 C17 -0.2(7) . . . . ?
C17 C12 C13 Ir1 124.8(5) . . . . ?
C17 C12 C13 C14 -173.9(5) . . . . ?
C17 C12 C13 C18 1.8(8) . . . . ?
C18 C13 C14 Ir1 121.9(5) . . . . ?
C18 C13 C14 C10 -175.1(4) . . . . ?
C18 C13 C14 C19 -0.7(8) . . . . ?

loop_
_exptl_oxdiff_crystal_face_indexfrac_h
_exptl_oxdiff_crystal_face_indexfrac_k
_exptl_oxdiff_crystal_face_indexfrac_l
_exptl_oxdiff_crystal_face_x
_exptl_oxdiff_crystal_face_y
_exptl_oxdiff_crystal_face_z
-6.0269 17.5035 -3.0441 0.1984 -0.1928 0.9610
5.8855 -17.4408 3.6552 -0.2175 0.2108 -0.9530
2.9048 3.5858 -22.1107 0.7257 -0.6868 0.0408
7.8260 -13.5693 -14.0103 0.3681 -0.3437 -0.8639
-6.7530 7.6347 20.0798 -0.5960 0.5608 0.5747
-12.1004 -10.1770 -0.9908 0.6866 0.7254 -0.0492
11.5493 11.2788 1.2072 -0.6830 -0.7212 0.1157
10.0884 -14.5221 -3.0182 -0.1657 -0.1806 -0.9695
3.5614 18.9124 2.9512 -0.4835 -0.5070 0.7136
-14.3127 -4.8042 6.7544 0.4128 0.8712 0.2658
11.5058 12.4546 -5.4719 -0.4240 -0.8910 0.1623
6.9519 17.5587 -3.3553 -0.3638 -0.7610 0.5371
